data_7114818
loop_
_publ_author_name
'Sekiya, Ryo'
'Nishikiori, Shin-ichi'

_publ_section_title
;
 A preparative strategy for supramolecular inclusion compounds by
 combination of dimer formation of isonicotinic acid and coordination
 bonding
;
_journal_issue 24
_journal_name_full 'Chemical Communications'
_journal_page_first 2612
_journal_paper_doi 10.1039/b108458e
_journal_year 2001
_chemical_formula_moiety 'C26 H19 N4 Ni O4 S2'
_chemical_formula_sum 'C26 H19 N4 Ni O4 S2'
_chemical_formula_weight 574.28
_chemical_name_systematic
;
catena-bis(N-3-(4-pyridyl)acrylic acid)-nicekl(II)-bis
(\m-isothiocyanato-N,N',S,S')1/2(pyrene)
;
_space_group_IT_number 2
_symmetry_cell_setting triclinic
_symmetry_space_group_name_Hall '-P 1'
_symmetry_space_group_name_H-M 'P -1'
_atom_sites_solution_hydrogens geom
_atom_sites_solution_primary direct
_atom_sites_solution_secondary difmap
_audit_creation_date 2001-10-29T18:49:05-00:00
_audit_creation_method 'WinGX routine CIF_UPDATE'
_cell_angle_alpha 101.551(2)
_cell_angle_beta 37.779(2)
_cell_angle_gamma 99.3920(10)
_cell_formula_units_Z 2
_cell_length_a 8.9991(8)
_cell_length_b 11.0440(6)
_cell_length_c 21.3223(13)
_cell_measurement_temperature 293(2)
_cell_measurement_theta_max 27.5
_cell_measurement_theta_min 1.6
_cell_volume 1271.89(16)
_computing_cell_refinement PROCESS-AUTO
_computing_data_collection PROCESS-AUTO
_computing_publication_material SHELXL-97
_computing_structure_refinement 'SHELXL-97 (Sheldrick, 1997)'
_computing_structure_solution 'SHELXS-97 (Sheldrick, 1997)'
_diffrn_ambient_temperature 293(2)
_diffrn_measurement_device_type 'Rigaku RAXIS-RAPID'
_diffrn_measurement_method \w
_diffrn_radiation_monochromator graphite
_diffrn_radiation_type MoK\a
_diffrn_radiation_wavelength 0.71069
_diffrn_reflns_av_R_equivalents 0.0325
_diffrn_reflns_av_sigmaI/netI 0.0301
_diffrn_reflns_limit_h_max 11
_diffrn_reflns_limit_h_min 0
_diffrn_reflns_limit_k_max 14
_diffrn_reflns_limit_k_min -14
_diffrn_reflns_limit_l_max 27
_diffrn_reflns_limit_l_min -16
_diffrn_reflns_number 5772
_diffrn_reflns_theta_max 27.48
_diffrn_reflns_theta_min 1.57
_exptl_absorpt_coefficient_mu 0.968
_exptl_absorpt_correction_T_max 1.0000
_exptl_absorpt_correction_T_min 0.8073
_exptl_absorpt_correction_type empirical
_exptl_crystal_colour green
_exptl_crystal_density_diffrn 1.5
_exptl_crystal_density_method 'not measured'
_exptl_crystal_description block
_exptl_crystal_F_000 590
_exptl_crystal_size_max 0.35
_exptl_crystal_size_mid 0.20
_exptl_crystal_size_min 0.10
_refine_diff_density_max 0.663
_refine_diff_density_min -0.562
_refine_diff_density_rms 0.102
_refine_ls_extinction_method none
_refine_ls_goodness_of_fit_all 1.108
_refine_ls_hydrogen_treatment mixed
_refine_ls_matrix_type full
_refine_ls_number_parameters 337
_refine_ls_number_reflns 5772
_refine_ls_number_restraints 0
_refine_ls_restrained_S_all 1.108
_refine_ls_R_factor_all 0.0562
_refine_ls_R_factor_obs 0.04
_refine_ls_shift/esd_max 0.000
_refine_ls_shift/esd_mean 0.000
_refine_ls_structure_factor_coef Fsqd
_refine_ls_weighting_details 'calc w=1/[\s^2^(Fo^2^)+(0.0594P)^2^+0.4490P] where P=(Fo^2^+2Fc^2^)/3'
_refine_ls_weighting_scheme calc
_refine_ls_wR_factor_all 0.113
_refine_ls_wR_factor_obs 0.1052
_reflns_number_observed 4589
_reflns_number_total 5772
_reflns_observed_criterion >2sigma(I)
_cod_data_source_file b108458e.txt
_cod_data_source_block pyreneinclude
_cod_original_cell_volume 1271.89(15)
_cod_database_code 7114818

loop_
_symmetry_equiv_pos_as_xyz
'x, y, z'
'-x, -y, -z'

loop_
_atom_site_aniso_label
_atom_site_aniso_U_11
_atom_site_aniso_U_22
_atom_site_aniso_U_33
_atom_site_aniso_U_23
_atom_site_aniso_U_13
_atom_site_aniso_U_12
Ni1 0.0281(2) 0.0243(2) 0.0337(2) 0.00095(16) -0.0246(2) 0.00400(16)
Ni2 0.0306(2) 0.0239(2) 0.0340(2) -0.00231(16) -0.0257(2) 0.00701(16)
S1 0.0325(3) 0.0311(3) 0.0417(3) 0.0001(3) -0.0241(3) 0.0095(2)
S2 0.0346(3) 0.0286(3) 0.0678(5) 0.0099(3) -0.0391(4) 0.0011(2)
O11 0.0457(12) 0.0920(17) 0.0427(11) -0.0133(11) -0.0354(11) 0.0222(12)
O12 0.0493(13) 0.160(3) 0.0496(13) -0.0325(16) -0.0416(12) 0.0391(16)
O21 0.0522(13) 0.112(2) 0.0545(13) -0.0273(13) -0.0457(12) 0.0326(13)
O22 0.0491(12) 0.0865(17) 0.0479(12) -0.0186(11) -0.0399(11) 0.0250(11)
N1 0.0314(10) 0.0319(10) 0.0400(11) 0.0028(9) -0.0265(10) 0.0038(8)
N2 0.0336(11) 0.0299(10) 0.0408(11) 0.0003(9) -0.0285(10) 0.0053(8)
N11 0.0336(11) 0.0398(11) 0.0375(11) 0.0021(9) -0.0285(10) 0.0058(9)
N21 0.0333(10) 0.0353(11) 0.0373(11) -0.0034(9) -0.0282(10) 0.0068(9)
C1 0.0257(11) 0.0317(12) 0.0288(11) 0.0033(9) -0.0208(10) 0.0004(9)
C2 0.0267(11) 0.0295(11) 0.0331(11) 0.0022(9) -0.0242(10) 0.0015(9)
C11 0.0310(13) 0.0555(16) 0.0405(14) 0.0064(12) -0.0280(12) 0.0036(11)
C12 0.0319(13) 0.0598(17) 0.0334(13) 0.0023(12) -0.0234(12) 0.0073(12)
C13 0.0400(14) 0.0443(14) 0.0387(13) 0.0033(11) -0.0311(12) 0.0053(11)
C14 0.0411(14) 0.0580(17) 0.0459(15) -0.0029(13) -0.0357(14) 0.0158(13)
C15 0.0364(13) 0.0541(16) 0.0377(13) -0.0041(12) -0.0286(12) 0.0155(12)
C16 0.0430(15) 0.0576(17) 0.0384(14) -0.0014(12) -0.0317(13) 0.0121(13)
C17 0.0471(16) 0.074(2) 0.0404(15) -0.0133(14) -0.0343(14) 0.0231(15)
C18 0.0477(16) 0.069(2) 0.0428(15) -0.0067(14) -0.0368(14) 0.0160(15)
C21 0.0373(13) 0.0427(14) 0.0436(14) -0.0047(11) -0.0330(13) 0.0110(11)
C22 0.0356(13) 0.0436(14) 0.0383(13) -0.0078(11) -0.0286(12) 0.0115(11)
C23 0.0360(13) 0.0362(13) 0.0399(13) 0.0003(11) -0.0304(12) 0.0020(10)
C24 0.0361(14) 0.0552(16) 0.0450(15) -0.0069(13) -0.0332(13) 0.0090(12)
C25 0.0314(13) 0.0507(15) 0.0392(13) -0.0093(12) -0.0271(12) 0.0117(11)
C26 0.0381(13) 0.0432(14) 0.0384(13) -0.0043(11) -0.0299(12) 0.0059(11)
C27 0.0362(14) 0.0558(17) 0.0362(13) -0.0019(12) -0.0275(12) 0.0054(12)
C28 0.0390(14) 0.0569(17) 0.0401(14) 0.0007(13) -0.0316(13) 0.0040(13)
C101 0.098(3) 0.075(3) 0.103(3) 0.046(2) -0.088(3) -0.033(2)
C102 0.132(5) 0.084(3) 0.126(4) 0.052(3) -0.113(4) -0.045(3)
C103 0.129(5) 0.068(3) 0.099(4) 0.032(3) -0.082(4) -0.026(3)
C104 0.091(3) 0.069(3) 0.101(4) 0.029(3) -0.068(3) -0.015(2)
C105 0.078(3) 0.064(2) 0.100(3) 0.043(2) -0.071(3) -0.026(2)
C106 0.068(2) 0.063(2) 0.092(2) 0.046(2) -0.067(2) -0.0300(18)
C107 0.072(3) 0.093(3) 0.128(4) 0.048(3) -0.080(3) -0.017(2)
C108 0.094(3) 0.107(4) 0.138(4) 0.060(3) -0.103(4) -0.033(3)

loop_
_atom_site_label
_atom_site_type_symbol
_atom_site_fract_x
_atom_site_fract_y
_atom_site_fract_z
_atom_site_U_iso_or_equiv
_atom_site_thermal_displace_type
_atom_site_occupancy
_atom_site_symmetry_multiplicity
_atom_site_calc_flag
_atom_site_refinement_flags
Ni1 Ni 1 0.5 1 0.02801(12) Uani 1 2 d S
Ni2 Ni 1 0 1 0.02900(12) Uani 1 2 d S
S1 S 1.39697(12) 0.11373(6) 0.85597(5) 0.04141(17) Uani 1 1 d .
S2 S 1.36718(12) 0.63143(6) 0.91447(6) 0.04410(19) Uani 1 1 d .
O11 O 1.2223(4) 0.3613(2) 0.49386(16) 0.0599(6) Uani 1 1 d .
O12 O 0.8328(4) 0.3981(3) 0.60992(19) 0.0855(10) Uani 1 1 d .
H212 H 0.8697 0.3724 0.5601 0.128 Uiso 1 1 calc R
O21 O 0.7511(4) -0.2489(3) 0.63608(18) 0.0698(7) Uani 1 1 d .
H221 H 0.7812 -0.2822 0.589 0.105 Uiso 1 1 calc R
O22 O 1.1135(4) -0.3239(2) 0.53129(17) 0.0600(6) Uani 1 1 d .
N1 N 1.2233(4) 0.35162(19) 0.91629(17) 0.0361(5) Uani 1 1 d .
N2 N 1.2080(4) 0.86180(19) 0.95105(17) 0.0356(5) Uani 1 1 d .
N11 N 1.0631(4) 0.5130(2) 0.88255(16) 0.0356(5) Uani 1 1 d .
N21 N 1.0124(4) -0.08332(19) 0.89778(16) 0.0351(4) Uani 1 1 d .
C1 C 1.2968(4) 0.2535(2) 0.89094(18) 0.0295(5) Uani 1 1 d .
C2 C 1.2728(4) 0.7664(2) 0.93645(18) 0.0288(5) Uani 1 1 d .
C11 C 1.2755(5) 0.4777(3) 0.7837(2) 0.0417(6) Uani 1 1 d .
H11 H 1.4051 0.4652 0.7663 0.05 Uiso 1 1 calc R
C12 C 1.3116(5) 0.4588(3) 0.7063(2) 0.0443(6) Uani 1 1 d .
H12 H 1.4626 0.4345 0.6386 0.053 Uiso 1 1 calc R
C13 C 1.1209(5) 0.4763(3) 0.7303(2) 0.0401(6) Uani 1 1 d .
C14 C 0.9054(5) 0.5203(3) 0.8317(2) 0.0453(7) Uani 1 1 d .
H14 H 0.7759 0.5384 0.8504 0.054 Uiso 1 1 calc R
C15 C 0.8840(5) 0.5370(3) 0.9041(2) 0.0428(6) Uani 1 1 d .
H15 H 0.738 0.5664 0.9715 0.051 Uiso 1 1 calc R
C16 C 1.1500(5) 0.4423(3) 0.6509(2) 0.0461(7) Uani 1 1 d .
H16 H 1.3044 0.4191 0.5842 0.055 Uiso 1 1 calc R
C17 C 0.9800(6) 0.4414(3) 0.6647(2) 0.0541(8) Uani 1 1 d .
H17 H 0.8271 0.4701 0.7296 0.065 Uiso 1 1 calc R
C18 C 1.0186(6) 0.3973(3) 0.5832(2) 0.0515(7) Uani 1 1 d .
C21 C 1.2110(5) -0.1389(2) 0.8042(2) 0.0396(6) Uani 1 1 d .
H21 H 1.343 -0.1466 0.7862 0.048 Uiso 1 1 calc R
C22 C 1.2308(5) -0.1855(3) 0.7328(2) 0.0405(6) Uani 1 1 d .
H22 H 1.3738 -0.2229 0.6685 0.049 Uiso 1 1 calc R
C23 C 1.0378(5) -0.1765(2) 0.7570(2) 0.0372(5) Uani 1 1 d .
C24 C 0.8290(5) -0.1212(3) 0.8552(2) 0.0448(6) Uani 1 1 d .
H24 H 0.6932 -0.1143 0.8757 0.054 Uiso 1 1 calc R
C25 C 0.8231(5) -0.0770(3) 0.9219(2) 0.0424(6) Uani 1 1 d .
H25 H 0.681 -0.0406 0.9873 0.051 Uiso 1 1 calc R
C26 C 1.0590(5) -0.2234(3) 0.6810(2) 0.0409(6) Uani 1 1 d .
H26 H 1.199 -0.2667 0.62 0.049 Uiso 1 1 calc R
C27 C 0.8982(5) -0.2100(3) 0.6910(2) 0.0446(6) Uani 1 1 d .
H27 H 0.7603 -0.1636 0.7498 0.054 Uiso 1 1 calc R
C28 C 0.9273(5) -0.2651(3) 0.6133(2) 0.0450(6) Uani 1 1 d .
C101 C 1.5194(9) 0.0515(4) 0.5816(4) 0.0776(12) Uani 1 1 d .
C102 C 1.3725(12) 0.1169(5) 0.6800(5) 0.0971(16) Uani 1 1 d .
H102 H 1.4288 0.1311 0.7031 0.117 Uiso 1 1 calc R
C103 C 1.1480(13) 0.1600(5) 0.7424(5) 0.1088(19) Uani 1 1 d .
H103 H 1.0543 0.2014 0.8074 0.131 Uiso 1 1 calc R
C104 C 1.0600(10) 0.1429(4) 0.7106(4) 0.0956(15) Uani 1 1 d .
H104 H 0.9081 0.1731 0.7536 0.115 Uiso 1 1 calc R
C105 C 1.1956(8) 0.0813(4) 0.6153(4) 0.0759(11) Uani 1 1 d .
C106 C 1.4293(7) 0.0332(3) 0.5488(3) 0.0642(10) Uani 1 1 d .
C107 C 1.1170(9) 0.0595(5) 0.5764(5) 0.0908(15) Uani 1 1 d .
H107 H 0.9674 0.0899 0.6168 0.109 Uiso 1 1 calc R
C108 C 1.7501(10) 0.0024(5) 0.5153(5) 0.0917(16) Uani 1 1 d .
H108 H 1.8096 0.014 0.537 0.11 Uiso 1 1 calc R

loop_
_atom_type_symbol
_atom_type_description
_atom_type_scat_dispersion_real
_atom_type_scat_dispersion_imag
_atom_type_scat_source
C C 0.0033 0.0016 'International Tables Vol C Tables 4.2.6.8 and 6.1.1.4'
H H 0 0 'International Tables Vol C Tables 4.2.6.8 and 6.1.1.4'
N N 0.0061 0.0033 'International Tables Vol C Tables 4.2.6.8 and 6.1.1.4'
O O 0.0106 0.006 'International Tables Vol C Tables 4.2.6.8 and 6.1.1.4'
S S 0.1246 0.1234 'International Tables Vol C Tables 4.2.6.8 and 6.1.1.4'
Ni Ni 0.3393 1.1124 'International Tables Vol C Tables 4.2.6.8 and 6.1.1.4'

loop_
_geom_angle_atom_site_label_1
_geom_angle_atom_site_label_2
_geom_angle_atom_site_label_3
_geom_angle
_geom_angle_site_symmetry_1
_geom_angle_site_symmetry_3
N1 Ni1 N1 180.0(2) . 2_767
N1 Ni1 N11 89.08(9) . 2_767
N1 Ni1 N11 90.92(9) 2_767 2_767
N1 Ni1 N11 90.92(9) . .
N1 Ni1 N11 89.08(9) 2_767 .
N11 Ni1 N11 180.000(2) 2_767 .
N1 Ni1 S2 86.79(6) . .
N1 Ni1 S2 93.21(6) 2_767 .
N11 Ni1 S2 88.51(6) 2_767 .
N11 Ni1 S2 91.49(6) . .
N1 Ni1 S2 93.21(6) . 2_767
N1 Ni1 S2 86.79(6) 2_767 2_767
N11 Ni1 S2 91.49(6) 2_767 2_767
N11 Ni1 S2 88.51(6) . 2_767
S2 Ni1 S2 180.00(6) . 2_767
N2 Ni2 N2 180.00(15) 1_545 2_767
N2 Ni2 N21 90.31(8) 1_545 2_757
N2 Ni2 N21 89.69(8) 2_767 2_757
N2 Ni2 N21 89.69(8) 1_545 .
N2 Ni2 N21 90.31(8) 2_767 .
N21 Ni2 N21 180 2_757 .
N2 Ni2 S1 93.48(6) 1_545 2_757
N2 Ni2 S1 86.53(6) 2_767 2_757
N21 Ni2 S1 89.92(6) 2_757 2_757
N21 Ni2 S1 90.08(6) . 2_757
N2 Ni2 S1 86.53(6) 1_545 .
N2 Ni2 S1 93.47(6) 2_767 .
N21 Ni2 S1 90.08(6) 2_757 .
N21 Ni2 S1 89.92(6) . .
S1 Ni2 S1 180.00(3) 2_757 .
C1 S1 Ni2 100.59(8) . .
C2 S2 Ni1 100.61(8) . .
C1 N1 Ni1 162.5(2) . .
C2 N2 Ni2 162.6(2) . 1_565
C11 N11 C15 116.8(2) . .
C11 N11 Ni1 120.37(17) . .
C15 N11 Ni1 121.94(18) . .
C21 N21 C25 116.5(2) . .
C21 N21 Ni2 122.22(17) . .
C25 N21 Ni2 121.19(17) . .
N1 C1 S1 179.2(2) . .
N2 C2 S2 179.4(3) . .
N11 C11 C12 123.3(2) . .
C11 C12 C13 119.5(2) . .
C12 C13 C14 117.1(3) . .
C12 C13 C16 119.6(2) . .
C14 C13 C16 123.3(2) . .
C15 C14 C13 119.8(2) . .
N11 C15 C14 123.3(2) . .
C17 C16 C13 126.3(3) . .
C16 C17 C18 123.2(3) . .
O11 C18 O12 123.3(3) . .
O11 C18 C17 121.1(3) . .
O12 C18 C17 115.6(3) . .
N21 C21 C22 123.5(2) . .
C21 C22 C23 119.9(2) . .
C22 C23 C24 116.7(2) . .
C22 C23 C26 120.3(2) . .
C24 C23 C26 123.0(2) . .
C25 C24 C23 120.0(2) . .
N21 C25 C24 123.4(2) . .
C27 C26 C23 126.0(3) . .
C26 C27 C28 122.7(3) . .
O22 C28 O21 123.6(3) . .
O22 C28 C27 121.0(3) . .
O21 C28 C27 115.4(3) . .
C106 C101 C102 117.5(5) . .
C106 C101 C108 118.8(5) . .
C102 C101 C108 123.6(5) . .
C103 C102 C101 121.6(5) . .
C104 C103 C102 121.1(6) . .
C103 C104 C105 120.0(5) . .
C104 C105 C107 123.5(5) . .
C104 C105 C106 120.3(5) . .
C107 C105 C106 116.2(5) . .
C101 C106 C106 119.0(5) . 2_856
C101 C106 C105 119.5(4) . .
C106 C106 C105 121.5(4) 2_856 .
C108 C107 C105 122.3(5) 2_856 .
C107 C108 C101 122.2(4) 2_856 .

loop_
_geom_bond_atom_site_label_1
_geom_bond_atom_site_label_2
_geom_bond_distance
_geom_bond_site_symmetry_2
Ni1 N1 2.035(2) .
Ni1 N1 2.035(2) 2_767
Ni1 N11 2.118(2) 2_767
Ni1 N11 2.118(2) .
Ni1 S2 2.5140(7) .
Ni1 S2 2.5140(7) 2_767
Ni2 N2 2.032(2) 1_545
Ni2 N2 2.032(2) 2_767
Ni2 N21 2.111(2) 2_757
Ni2 N21 2.111(2) .
Ni2 S1 2.5512(7) 2_757
Ni2 S1 2.5512(7) .
S1 C1 1.637(2) .
S2 C2 1.633(2) .
O11 C18 1.250(4) .
O12 C18 1.272(4) .
O11 O21 2.636(4) 2_756
O21 C28 1.274(3) .
O22 C28 1.247(3) .
O22 O12 2.610(4) 2_756
N1 C1 1.157(3) .
N2 C2 1.153(3) .
N2 Ni2 2.032(2) 1_565
N11 C11 1.339(3) .
N11 C15 1.342(3) .
N21 C21 1.335(3) .
N21 C25 1.345(3) .
C11 C12 1.382(4) .
C12 C13 1.388(4) .
C13 C14 1.389(4) .
C13 C16 1.467(4) .
C14 C15 1.372(4) .
C16 C17 1.307(4) .
C17 C18 1.463(4) .
C21 C22 1.379(4) .
C22 C23 1.382(4) .
C23 C24 1.390(4) .
C23 C26 1.464(4) .
C24 C25 1.369(4) .
C26 C27 1.316(4) .
C27 C28 1.464(4) .
C101 C106 1.403(5) .
C101 C102 1.411(7) .
C101 C108 1.423(7) .
C102 C103 1.374(8) .
C103 C104 1.369(8) .
C104 C105 1.370(7) .
C105 C107 1.426(7) .
C105 C106 1.437(6) .
C106 C106 1.414(8) 2_856
C107 C108 1.325(7) 2_856
C108 C107 1.325(7) 2_856
